data_7037697
loop_
_publ_author_name
'Vedamalai, Mani'
'Kedaria, Dhaval'
'Vasita, Rajesh'
'Mori, Shigeki'
'Gupta, Iti'

_publ_section_title
;
 Design and synthesis of BODIPY-clickate based Hg(2+) sensors: the effect
 of triazole binding mode with Hg(2+) on signal transduction.
;
_journal_issue 6
_journal_name_full 'Dalton transactions (Cambridge, England : 2003)'
_journal_page_first 2700
_journal_page_last 2708
_journal_paper_doi 10.1039/c5dt04042f
_journal_volume 45
_journal_year 2016
_chemical_formula_moiety 'C19 H18 B Cl2 F2 N3'
_chemical_formula_sum 'C19 H18 B Cl2 F2 N3'
_chemical_formula_weight 408.07
_space_group_crystal_system orthorhombic
_space_group_IT_number 29
_space_group_name_Hall 'P 2c -2ac'
_space_group_name_H-M_alt 'P c a 21'
_symmetry_space_group_name_Hall 'P 2c -2ac'
_symmetry_space_group_name_H-M 'P c a 21'
_atom_sites_solution_hydrogens geom
_atom_sites_solution_primary direct
_atom_sites_solution_secondary difmap
_audit_creation_method SHELXL-2014/7
_audit_update_record
;
2015-03-23 deposited with the CCDC.
2015-12-21 downloaded from the CCDC.
;
_cell_angle_alpha 90
_cell_angle_beta 90
_cell_angle_gamma 90
_cell_formula_units_Z 4
_cell_length_a 25.408(9)
_cell_length_b 8.297(3)
_cell_length_c 8.766(3)
_cell_measurement_reflns_used 7458
_cell_measurement_temperature 100(2)
_cell_measurement_theta_max 31.29
_cell_measurement_theta_min 2.46
_cell_volume 1848.0(11)
_computing_cell_refinement CrystalClear
_computing_data_collection 'CrystalClear (Rigaku Inc., 2008)'
_computing_data_reduction CrystalClear
_computing_molecular_graphics 'CrystalStructure 4.1 (Rigaku, 2014)'
_computing_publication_material 'CrystalStructure 4.1'
_computing_structure_refinement 'SHELXL-2014/7 (Sheldrick, 2014)'
_computing_structure_solution 'SIR2011 (Burla, et al., 2012)'
_diffrn_ambient_temperature 100(2)
_diffrn_detector_area_resol_mean 7.111
_diffrn_measured_fraction_theta_full 0.999
_diffrn_measured_fraction_theta_max 1.000
_diffrn_measurement_device_type 'Rigaku Saturn724'
_diffrn_measurement_method \w
_diffrn_radiation_type MoK\a
_diffrn_radiation_wavelength 0.71075
_diffrn_reflns_av_R_equivalents 0.0344
_diffrn_reflns_av_unetI/netI 0.0230
_diffrn_reflns_laue_measured_fraction_full 0.999
_diffrn_reflns_laue_measured_fraction_max 1.000
_diffrn_reflns_limit_h_max 33
_diffrn_reflns_limit_h_min -33
_diffrn_reflns_limit_k_max 10
_diffrn_reflns_limit_k_min -10
_diffrn_reflns_limit_l_max 11
_diffrn_reflns_limit_l_min -11
_diffrn_reflns_number 30147
_diffrn_reflns_point_group_measured_fraction_full 1.000
_diffrn_reflns_point_group_measured_fraction_max 1.000
_diffrn_reflns_theta_full 25.242
_diffrn_reflns_theta_max 27.999
_diffrn_reflns_theta_min 2.455
_diffrn_source 'Varimax 50 kV 24 mA Rotating anode'
_exptl_absorpt_coefficient_mu 0.380
_exptl_absorpt_correction_T_max 0.992
_exptl_absorpt_correction_T_min 0.890
_exptl_absorpt_correction_type multi-scan
_exptl_absorpt_process_details 'REQAB (Rigaku, 1998)'
_exptl_crystal_colour orange
_exptl_crystal_density_diffrn 1.467
_exptl_crystal_density_method 'not measured'
_exptl_crystal_description platelet
_exptl_crystal_F_000 840
_exptl_crystal_size_max 0.250
_exptl_crystal_size_mid 0.160
_exptl_crystal_size_min 0.020
_refine_diff_density_max 0.228
_refine_diff_density_min -0.242
_refine_diff_density_rms 0.047
_refine_ls_abs_structure_details
;
 Flack x determined using 1898 quotients [(I+)-(I-)]/[(I+)+(I-)]
 (Parsons, Flack and Wagner, Acta Cryst. B69 (2013) 249-259).
;
_refine_ls_abs_structure_Flack 0.047(15)
_refine_ls_extinction_method none
_refine_ls_goodness_of_fit_ref 1.049
_refine_ls_hydrogen_treatment constr
_refine_ls_matrix_type full
_refine_ls_number_parameters 244
_refine_ls_number_reflns 4460
_refine_ls_number_restraints 1
_refine_ls_restrained_S_all 1.049
_refine_ls_R_factor_all 0.0297
_refine_ls_R_factor_gt 0.0287
_refine_ls_shift/su_max 0.000
_refine_ls_shift/su_mean 0.000
_refine_ls_structure_factor_coef Fsqd
_refine_ls_weighting_details 'w=1/[\s^2^(Fo^2^)+(0.0369P)^2^+0.3305P] where P=(Fo^2^+2Fc^2^)/3'
_refine_ls_weighting_scheme calc
_refine_ls_wR_factor_gt 0.0653
_refine_ls_wR_factor_ref 0.0660
_reflns_Friedel_coverage 0.878
_reflns_friedel_fraction_full 1.000
_reflns_friedel_fraction_max 1.000
_reflns_number_gt 4322
_reflns_number_total 4460
_reflns_threshold_expression 'I > 2\s(I)'
_cod_data_source_file c5dt04042f2.cif
_cod_data_source_block ProfFuruta
_cod_depositor_comments 'Adding full bibliography for 7037697--7037698.cif.'
_cod_database_code 7037697
_shelx_shelxl_version_number 2014/7
_shelx_space_group_comment
;
The symmetry employed for this shelxl refinement is uniquely defined
by the following loop, which should always be used as a source of
symmetry information in preference to the above space-group names.
They are only intended as comments.
;
_shelx_estimated_absorpt_t_min 0.911
_shelx_estimated_absorpt_t_max 0.992

loop_
_space_group_symop_operation_xyz
'x, y, z'
'-x+1/2, y, z+1/2'
'x+1/2, -y, z'
'-x, -y, z+1/2'

loop_
_atom_site_label
_atom_site_type_symbol
_atom_site_fract_x
_atom_site_fract_y
_atom_site_fract_z
_atom_site_U_iso_or_equiv
_atom_site_adp_type
_atom_site_occupancy
_atom_site_site_symmetry_order
_atom_site_calc_flag
_atom_site_refinement_flags_posn
_atom_site_refinement_flags_adp
Cl1 Cl -0.00651(2) 0.84700(7) -0.30614(7) 0.02423(12) Uani 1 1 d . .
Cl2 Cl 0.02029(2) 0.62370(7) 0.30922(7) 0.02509(13) Uani 1 1 d . .
F1 F 0.37798(6) 1.45296(17) 0.09165(18) 0.0318(3) Uani 1 1 d . .
F2 F 0.39401(5) 1.32000(17) 0.31334(17) 0.0293(3) Uani 1 1 d . .
N1 N 0.36168(7) 1.1672(2) 0.0999(2) 0.0168(4) Uani 1 1 d . .
N2 N 0.30370(7) 1.3563(2) 0.2372(2) 0.0162(4) Uani 1 1 d . .
N3 N 0.09308(7) 0.6953(2) 0.0225(2) 0.0163(3) Uani 1 1 d . .
C1 C 0.40284(8) 1.1036(3) 0.0246(3) 0.0223(5) Uani 1 1 d . .
H1 H 0.4372 1.1491 0.0224 0.027 Uiso 1 1 calc R U
C2 C 0.38823(9) 0.9615(3) -0.0499(3) 0.0226(5) Uani 1 1 d . .
H2 H 0.4103 0.8944 -0.1102 0.027 Uiso 1 1 calc R U
C3 C 0.33536(8) 0.9376(3) -0.0186(2) 0.0177(4) Uani 1 1 d . .
H3 H 0.3142 0.8510 -0.0544 0.021 Uiso 1 1 calc R U
C4 C 0.31856(8) 1.0657(3) 0.0762(2) 0.0149(4) Uani 1 1 d . .
C5 C 0.26855(8) 1.1073(2) 0.1311(2) 0.0137(4) Uani 1 1 d . .
C6 C 0.26169(8) 1.2519(2) 0.2138(2) 0.0144(4) Uani 1 1 d . .
C7 C 0.21752(8) 1.3127(2) 0.2935(3) 0.0178(4) Uani 1 1 d . .
H7 H 0.1835 1.2652 0.2982 0.021 Uiso 1 1 calc R U
C8 C 0.23324(9) 1.4553(3) 0.3640(3) 0.0212(5) Uani 1 1 d . .
H8 H 0.2121 1.5238 0.4254 0.025 Uiso 1 1 calc R U
C9 C 0.28638(9) 1.4781(2) 0.3266(3) 0.0204(4) Uani 1 1 d . .
H9 H 0.3073 1.5665 0.3593 0.024 Uiso 1 1 calc R U
C10 C 0.22318(8) 1.0017(2) 0.1029(2) 0.0141(4) Uani 1 1 d . .
C11 C 0.17633(8) 1.0616(3) 0.0400(2) 0.0158(4) Uani 1 1 d . .
H11 H 0.1737 1.1731 0.0168 0.019 Uiso 1 1 calc R U
C12 C 0.13382(8) 0.9622(2) 0.0108(2) 0.0157(4) Uani 1 1 d . .
H12 H 0.1031 1.0058 -0.0355 0.019 Uiso 1 1 calc R U
C13 C 0.13540(8) 0.7965(2) 0.0489(2) 0.0144(4) Uani 1 1 d . .
C14 C 0.18250(7) 0.7376(2) 0.1138(2) 0.0142(4) Uani 1 1 d . .
H14 H 0.1847 0.6273 0.1420 0.017 Uiso 1 1 calc R U
C15 C 0.22555(8) 0.8369(2) 0.1371(2) 0.0148(4) Uani 1 1 d . .
H15 H 0.2572 0.7926 0.1770 0.018 Uiso 1 1 calc R U
C16 C 0.04531(8) 0.7553(3) -0.0507(2) 0.0171(4) Uani 1 1 d . .
H16A H 0.0371 0.8643 -0.0116 0.021 Uiso 1 1 calc R U
H16B H 0.0154 0.6835 -0.0254 0.021 Uiso 1 1 calc R U
C17 C 0.05230(8) 0.7622(3) -0.2236(2) 0.0192(4) Uani 1 1 d . .
H17A H 0.0583 0.6525 -0.2644 0.023 Uiso 1 1 calc R U
H17B H 0.0831 0.8298 -0.2496 0.023 Uiso 1 1 calc R U
C18 C 0.09131(8) 0.5338(2) 0.0903(3) 0.0168(4) Uani 1 1 d . .
H18A H 0.1248 0.4777 0.0677 0.020 Uiso 1 1 calc R U
H18B H 0.0626 0.4718 0.0415 0.020 Uiso 1 1 calc R U
C19 C 0.08273(8) 0.5341(3) 0.2613(3) 0.0190(4) Uani 1 1 d . .
H19A H 0.1114 0.5953 0.3113 0.023 Uiso 1 1 calc R U
H19B H 0.0838 0.4220 0.2999 0.023 Uiso 1 1 calc R U
B1 B 0.36137(9) 1.3290(3) 0.1869(3) 0.0191(5) Uani 1 1 d . .

loop_
_atom_site_aniso_label
_atom_site_aniso_U_11
_atom_site_aniso_U_22
_atom_site_aniso_U_33
_atom_site_aniso_U_23
_atom_site_aniso_U_13
_atom_site_aniso_U_12
Cl1 0.0204(2) 0.0310(3) 0.0213(3) 0.0051(2) -0.0041(2) 0.0022(2)
Cl2 0.0231(2) 0.0285(3) 0.0237(3) -0.0021(3) 0.0091(2) -0.0037(2)
F1 0.0427(8) 0.0244(7) 0.0284(7) -0.0003(6) 0.0100(7) -0.0163(6)
F2 0.0212(6) 0.0453(8) 0.0214(7) -0.0085(7) -0.0053(6) -0.0074(6)
N1 0.0134(8) 0.0202(9) 0.0168(8) -0.0005(7) -0.0011(7) -0.0034(7)
N2 0.0218(8) 0.0135(8) 0.0132(8) -0.0003(7) -0.0031(6) -0.0032(7)
N3 0.0139(8) 0.0166(8) 0.0184(9) 0.0032(7) -0.0024(7) -0.0034(7)
C1 0.0138(9) 0.0304(12) 0.0226(11) 0.0035(10) 0.0020(8) -0.0009(9)
C2 0.0199(11) 0.0256(12) 0.0224(11) -0.0019(10) 0.0032(9) 0.0039(9)
C3 0.0191(10) 0.0180(10) 0.0160(10) -0.0007(8) -0.0007(8) 0.0003(8)
C4 0.0152(9) 0.0167(10) 0.0129(9) 0.0022(8) -0.0013(8) -0.0027(8)
C5 0.0161(9) 0.0150(9) 0.0100(9) 0.0028(8) -0.0011(7) -0.0015(7)
C6 0.0180(9) 0.0134(9) 0.0119(10) 0.0013(8) -0.0017(8) -0.0019(7)
C7 0.0213(9) 0.0171(9) 0.0151(10) 0.0037(9) -0.0008(8) 0.0018(8)
C8 0.0287(11) 0.0177(10) 0.0172(10) 0.0004(9) -0.0021(9) 0.0075(9)
C9 0.0314(11) 0.0140(9) 0.0157(10) -0.0006(9) -0.0054(9) -0.0006(8)
C10 0.0142(9) 0.0156(9) 0.0125(9) -0.0001(8) 0.0008(7) -0.0027(7)
C11 0.0181(10) 0.0140(10) 0.0153(10) 0.0014(8) 0.0001(8) 0.0001(8)
C12 0.0131(9) 0.0165(9) 0.0175(10) 0.0018(8) -0.0015(8) 0.0018(8)
C13 0.0153(9) 0.0154(9) 0.0125(9) -0.0007(8) 0.0022(7) -0.0013(8)
C14 0.0157(9) 0.0121(9) 0.0148(10) -0.0003(8) 0.0011(8) 0.0005(7)
C15 0.0144(9) 0.0155(9) 0.0144(9) -0.0003(8) -0.0006(7) 0.0015(7)
C16 0.0124(9) 0.0211(10) 0.0179(10) 0.0004(9) -0.0001(8) -0.0016(8)
C17 0.0162(9) 0.0237(11) 0.0175(11) 0.0010(9) -0.0015(8) 0.0018(8)
C18 0.0173(9) 0.0140(9) 0.0190(10) -0.0020(8) 0.0005(8) -0.0033(8)
C19 0.0185(9) 0.0196(10) 0.0189(10) 0.0008(9) 0.0030(8) -0.0025(8)
B1 0.0209(10) 0.0219(11) 0.0146(11) -0.0009(10) -0.0005(10) -0.0075(9)

loop_
_atom_type_symbol
_atom_type_description
_atom_type_scat_dispersion_real
_atom_type_scat_dispersion_imag
_atom_type_scat_source
C C 0.0033 0.0016 'International Tables Vol C Tables 4.2.6.8 and 6.1.1.4'
H H 0.0000 0.0000 'International Tables Vol C Tables 4.2.6.8 and 6.1.1.4'
B B 0.0013 0.0007 'International Tables Vol C Tables 4.2.6.8 and 6.1.1.4'
Cl Cl 0.1484 0.1585 'International Tables Vol C Tables 4.2.6.8 and 6.1.1.4'
F F 0.0171 0.0103 'International Tables Vol C Tables 4.2.6.8 and 6.1.1.4'
N N 0.0061 0.0033 'International Tables Vol C Tables 4.2.6.8 and 6.1.1.4'

loop_
_geom_angle_atom_site_label_1
_geom_angle_atom_site_label_2
_geom_angle_atom_site_label_3
_geom_angle
C1 N1 C4 107.47(18)
C1 N1 B1 126.00(18)
C4 N1 B1 126.41(17)
C9 N2 C6 107.55(18)
C9 N2 B1 125.63(18)
C6 N2 B1 126.46(17)
C13 N3 C16 120.85(17)
C13 N3 C18 120.70(17)
C16 N3 C18 117.62(16)
N1 C1 C2 110.73(19)
N1 C1 H1 124.6
C2 C1 H1 124.6
C3 C2 C1 106.6(2)
C3 C2 H2 126.7
C1 C2 H2 126.7
C2 C3 C4 107.5(2)
C2 C3 H3 126.2
C4 C3 H3 126.2
N1 C4 C5 120.73(19)
N1 C4 C3 107.68(18)
C5 C4 C3 131.3(2)
C4 C5 C6 119.81(18)
C4 C5 C10 120.44(18)
C6 C5 C10 119.75(17)
N2 C6 C5 120.69(18)
N2 C6 C7 108.30(17)
C5 C6 C7 130.85(18)
C8 C7 C6 107.11(19)
C8 C7 H7 126.4
C6 C7 H7 126.4
C7 C8 C9 106.68(19)
C7 C8 H8 126.7
C9 C8 H8 126.7
N2 C9 C8 110.36(19)
N2 C9 H9 124.8
C8 C9 H9 124.8
C15 C10 C11 117.77(18)
C15 C10 C5 120.79(18)
C11 C10 C5 121.43(18)
C12 C11 C10 121.67(19)
C12 C11 H11 119.2
C10 C11 H11 119.2
C11 C12 C13 120.86(19)
C11 C12 H12 119.6
C13 C12 H12 119.6
N3 C13 C14 121.07(18)
N3 C13 C12 121.85(19)
C14 C13 C12 117.08(18)
C15 C14 C13 121.56(18)
C15 C14 H14 119.2
C13 C14 H14 119.2
C14 C15 C10 120.99(18)
C14 C15 H15 119.5
C10 C15 H15 119.5
N3 C16 C17 110.63(16)
N3 C16 H16A 109.5
C17 C16 H16A 109.5
N3 C16 H16B 109.5
C17 C16 H16B 109.5
H16A C16 H16B 108.1
C16 C17 Cl1 108.46(14)
C16 C17 H17A 110.0
Cl1 C17 H17A 110.0
C16 C17 H17B 110.0
Cl1 C17 H17B 110.0
H17A C17 H17B 108.4
N3 C18 C19 113.81(19)
N3 C18 H18A 108.8
C19 C18 H18A 108.8
N3 C18 H18B 108.8
C19 C18 H18B 108.8
H18A C18 H18B 107.7
C18 C19 Cl2 110.97(16)
C18 C19 H19A 109.4
Cl2 C19 H19A 109.4
C18 C19 H19B 109.4
Cl2 C19 H19B 109.4
H19A C19 H19B 108.0
F2 B1 F1 109.78(17)
F2 B1 N1 110.19(19)
F1 B1 N1 110.16(19)
F2 B1 N2 110.31(19)
F1 B1 N2 110.51(18)
N1 B1 N2 105.83(16)

loop_
_geom_bond_atom_site_label_1
_geom_bond_atom_site_label_2
_geom_bond_distance
Cl1 C17 1.803(2)
Cl2 C19 1.802(2)
F1 B1 1.391(3)
F2 B1 1.386(3)
N1 C1 1.344(3)
N1 C4 1.398(3)
N1 B1 1.544(3)
N2 C9 1.352(3)
N2 C6 1.390(3)
N2 B1 1.547(3)
N3 C13 1.384(3)
N3 C16 1.460(3)
N3 C18 1.466(3)
C1 C2 1.399(3)
C1 H1 0.9500
C2 C3 1.385(3)
C2 H2 0.9500
C3 C4 1.415(3)
C3 H3 0.9500
C4 C5 1.402(3)
C5 C6 1.412(3)
C5 C10 1.469(3)
C6 C7 1.415(3)
C7 C8 1.393(3)
C7 H7 0.9500
C8 C9 1.402(3)
C8 H8 0.9500
C9 H9 0.9500
C10 C15 1.402(3)
C10 C11 1.403(3)
C11 C12 1.383(3)
C11 H11 0.9500
C12 C13 1.416(3)
C12 H12 0.9500
C13 C14 1.412(3)
C14 C15 1.384(3)
C14 H14 0.9500
C15 H15 0.9500
C16 C17 1.527(3)
C16 H16A 0.9900
C16 H16B 0.9900
C17 H17A 0.9900
C17 H17B 0.9900
C18 C19 1.515(3)
C18 H18A 0.9900
C18 H18B 0.9900
C19 H19A 0.9900
C19 H19B 0.9900

loop_
_geom_torsion_atom_site_label_1
_geom_torsion_atom_site_label_2
_geom_torsion_atom_site_label_3
_geom_torsion_atom_site_label_4
_geom_torsion
C4 N1 C1 C2 0.3(3)
B1 N1 C1 C2 -175.8(2)
N1 C1 C2 C3 0.2(3)
C1 C2 C3 C4 -0.5(3)
C1 N1 C4 C5 -174.9(2)
B1 N1 C4 C5 1.1(3)
C1 N1 C4 C3 -0.6(2)
B1 N1 C4 C3 175.51(19)
C2 C3 C4 N1 0.7(2)
C2 C3 C4 C5 174.2(2)
N1 C4 C5 C6 -1.2(3)
C3 C4 C5 C6 -174.1(2)
N1 C4 C5 C10 178.62(18)
C3 C4 C5 C10 5.8(3)
C9 N2 C6 C5 -176.44(19)
B1 N2 C6 C5 -3.1(3)
C9 N2 C6 C7 -0.6(2)
B1 N2 C6 C7 172.80(19)
C4 C5 C6 N2 2.1(3)
C10 C5 C6 N2 -177.69(18)
C4 C5 C6 C7 -172.7(2)
C10 C5 C6 C7 7.5(3)
N2 C6 C7 C8 0.5(2)
C5 C6 C7 C8 175.8(2)
C6 C7 C8 C9 -0.2(2)
C6 N2 C9 C8 0.4(2)
B1 N2 C9 C8 -173.0(2)
C7 C8 C9 N2 -0.1(2)
C4 C5 C10 C15 51.1(3)
C6 C5 C10 C15 -129.1(2)
C4 C5 C10 C11 -128.4(2)
C6 C5 C10 C11 51.4(3)
C15 C10 C11 C12 -0.6(3)
C5 C10 C11 C12 178.9(2)
C10 C11 C12 C13 2.4(3)
C16 N3 C13 C14 -177.29(18)
C18 N3 C13 C14 13.3(3)
C16 N3 C13 C12 1.9(3)
C18 N3 C13 C12 -167.46(19)
C11 C12 C13 N3 179.2(2)
C11 C12 C13 C14 -1.6(3)
N3 C13 C14 C15 178.4(2)
C12 C13 C14 C15 -0.9(3)
C13 C14 C15 C10 2.7(3)
C11 C10 C15 C14 -1.9(3)
C5 C10 C15 C14 178.58(19)
C13 N3 C16 C17 80.8(2)
C18 N3 C16 C17 -109.5(2)
N3 C16 C17 Cl1 -176.96(13)
C13 N3 C18 C19 70.7(3)
C16 N3 C18 C19 -99.1(2)
N3 C18 C19 Cl2 62.0(2)
C1 N1 B1 F2 -67.0(3)
C4 N1 B1 F2 117.6(2)
C1 N1 B1 F1 54.3(3)
C4 N1 B1 F1 -121.1(2)
C1 N1 B1 N2 173.8(2)
C4 N1 B1 N2 -1.6(3)
C9 N2 B1 F2 55.6(3)
C6 N2 B1 F2 -116.6(2)
C9 N2 B1 F1 -66.0(3)
C6 N2 B1 F1 121.8(2)
C9 N2 B1 N1 174.79(19)
C6 N2 B1 N1 2.6(3)
